data_2018621
loop_
_publ_author_name
'Traeger, J.'
'Kelling, A.'
'Schilde, U.'
'Holdt, H.-J.'

_publ_section_title
;
 <i>rac</i>-1-[(2-Methoxyethyl)sulfanyl]-2-[(2-methoxyethyl)sulfinyl]benzene
 and its PdCl~2~ complex
;
_journal_coeditor_code FA3283
_journal_issue 9
_journal_name_full 'Acta Crystallographica Section C'
_journal_page_first m238
_journal_page_last m241
_journal_paper_doi 10.1107/S0108270112032192
_journal_volume 68
_journal_year 2012
_chemical_formula_iupac '[Pd Cl2 (C12 H18 O3 S2)]'
_chemical_formula_moiety 'C12 H18 Cl2 O3 Pd S2'
_chemical_formula_sum 'C12 H18 Cl2 O3 Pd S2'
_chemical_formula_weight 451.68
_chemical_melting_point_gt 455
_chemical_melting_point_lt 456
_chemical_name_systematic
;
<i>rac</i>-dichlorido{1-[(2-methoxyethyl)sulfanyl]-2-[(2-
methoxyethyl)sulfinyl]benzene-\k^2^<i>S</i>,<i>S</i>'}palladium(II)
;
_space_group_IT_number 14
_symmetry_cell_setting monoclinic
_symmetry_space_group_name_Hall '-P 2yn'
_symmetry_space_group_name_H-M 'P 1 21/n 1'
_atom_sites_solution_hydrogens geom
_atom_sites_solution_primary direct
_atom_sites_solution_secondary difmap
_audit_creation_method SHELXL-97
_cell_angle_alpha 90.00
_cell_angle_beta 96.416(4)
_cell_angle_gamma 90.00
_cell_formula_units_Z 4
_cell_length_a 10.6595(5)
_cell_length_b 12.9818(7)
_cell_length_c 12.2828(8)
_cell_measurement_reflns_used 10870
_cell_measurement_temperature 210(2)
_cell_measurement_theta_max 29.66
_cell_measurement_theta_min 1.56
_cell_volume 1689.04(16)
_computing_cell_refinement 'X-AREA (Stoe & Cie, 2011)'
_computing_data_collection 'X-AREA (Stoe & Cie, 2011)'
_computing_data_reduction 'X-RED (Stoe & Cie, 2009)'
_computing_molecular_graphics
;
ORTEP-3 for Windows (Farrugia, 1997), based on ORTEPIII
(Burnett & Johnson, 1996)
;
_computing_publication_material 'SHELXL97 (Sheldrick, 2008)'
_computing_structure_refinement 'SHELXL97 (Sheldrick, 2008)'
_computing_structure_solution 'SHELXS97 (Sheldrick, 2008)'
_diffrn_ambient_temperature 210(2)
_diffrn_detector_area_resol_mean 6.67
_diffrn_measured_fraction_theta_full 0.999
_diffrn_measured_fraction_theta_max 0.999
_diffrn_measurement_device '2-circle goniometer'
_diffrn_measurement_device_type 'Stoe IPDS 2'
_diffrn_measurement_method '\w scan, \D\w = 1\%'
_diffrn_radiation_monochromator 'plane graphite'
_diffrn_radiation_source 'fine-focus sealed X-ray tube'
_diffrn_radiation_type MoK\a
_diffrn_radiation_wavelength 0.71073
_diffrn_reflns_av_R_equivalents 0.0252
_diffrn_reflns_av_sigmaI/netI 0.0196
_diffrn_reflns_limit_h_max 12
_diffrn_reflns_limit_h_min -12
_diffrn_reflns_limit_k_max 15
_diffrn_reflns_limit_k_min -15
_diffrn_reflns_limit_l_max 14
_diffrn_reflns_limit_l_min -14
_diffrn_reflns_number 10614
_diffrn_reflns_theta_full 24.99
_diffrn_reflns_theta_max 24.99
_diffrn_reflns_theta_min 2.29
_diffrn_standards_decay_% 0
_exptl_absorpt_coefficient_mu 1.664
_exptl_absorpt_correction_T_max 0.8968
_exptl_absorpt_correction_T_min 0.8199
_exptl_absorpt_correction_type integration
_exptl_absorpt_process_details '(X-SHAPE; Stoe & Cie, 2011)'
_exptl_crystal_colour yellow
_exptl_crystal_density_diffrn 1.776
_exptl_crystal_density_method 'not measured'
_exptl_crystal_description block
_exptl_crystal_F_000 904
_exptl_crystal_size_max 0.20
_exptl_crystal_size_mid 0.13
_exptl_crystal_size_min 0.10
_refine_diff_density_max 0.627
_refine_diff_density_min -0.392
_refine_ls_extinction_coef 0.0052(3)
_refine_ls_extinction_expression Fc^*^=kFc[1+0.001xFc^2^\l^3^/sin(2\q)]^-1/4^
_refine_ls_extinction_method 'SHELXL97 (Sheldrick, 2008)'
_refine_ls_goodness_of_fit_ref 1.012
_refine_ls_hydrogen_treatment constr
_refine_ls_matrix_type full
_refine_ls_number_parameters 213
_refine_ls_number_reflns 2973
_refine_ls_number_restraints 3
_refine_ls_restrained_S_all 1.011
_refine_ls_R_factor_all 0.0271
_refine_ls_R_factor_gt 0.0212
_refine_ls_shift/su_max 0.002
_refine_ls_shift/su_mean 0.000
_refine_ls_structure_factor_coef Fsqd
_refine_ls_weighting_details 'calc w=1/[\s^2^(Fo^2^)+(0.0375P)^2^+0.0000P] where P=(Fo^2^+2Fc^2^)/3'
_refine_ls_weighting_scheme calc
_refine_ls_wR_factor_gt 0.0523
_refine_ls_wR_factor_ref 0.0540
_reflns_number_gt 2571
_reflns_number_total 2973
_reflns_threshold_expression I>2\s(I)
_cod_data_source_file fa3283.cif
_cod_data_source_block II
_cod_original_cell_volume 1689.04(15)
_cod_original_sg_symbol_H-M 'P 21/n'
_cod_database_code 2018621
_cod_database_fobs_code 2018621

loop_
_symmetry_equiv_pos_as_xyz
'x, y, z'
'-x+1/2, y+1/2, -z+1/2'
'-x, -y, -z'
'x-1/2, -y-1/2, z-1/2'

loop_
_atom_site_type_symbol
_atom_site_label
_atom_site_fract_x
_atom_site_fract_y
_atom_site_fract_z
_atom_site_U_iso_or_equiv
_atom_site_adp_type
_atom_site_calc_flag
_atom_site_refinement_flags
_atom_site_occupancy
_atom_site_symmetry_multiplicity
_atom_site_disorder_assembly
_atom_site_disorder_group
C C1 0.6020(2) 0.65338(19) 0.7083(2) 0.0339(5) Uani d . 1 1 . .
C C2 0.6188(2) 0.70384(18) 0.8082(2) 0.0349(6) Uani d . 1 1 . .
C C3 0.7396(3) 0.7301(2) 0.8545(3) 0.0485(7) Uani d . 1 1 . .
H H3 0.7517 0.7630 0.9221 0.058 Uiso calc R 1 1 . .
C C4 0.8409(3) 0.7066(3) 0.7988(3) 0.0605(9) Uani d . 1 1 . .
H H4 0.9222 0.7229 0.8297 0.073 Uiso calc R 1 1 . .
C C5 0.8234(3) 0.6593(3) 0.6983(3) 0.0626(10) Uani d . 1 1 . .
H H5 0.8929 0.6461 0.6609 0.075 Uiso calc R 1 1 . .
C C6 0.7036(3) 0.6309(2) 0.6514(3) 0.0484(7) Uani d . 1 1 . .
H H6 0.6921 0.5977 0.5839 0.058 Uiso calc R 1 1 . .
C C7 0.4431(3) 0.48078(19) 0.6701(2) 0.0411(6) Uani d D 1 1 . .
H H7A 0.3587 0.4568 0.6448 0.049 Uiso calc PR 0.51 1 A 1
H H7B 0.5003 0.4499 0.6233 0.049 Uiso calc PR 0.51 1 A 1
H H7C 0.5199 0.4508 0.6484 0.049 Uiso d PR 0.49 1 . .
H H7D 0.3724 0.4526 0.6229 0.049 Uiso d PR 0.49 1 . .
C C10 0.4874(3) 0.8756(2) 0.8654(2) 0.0484(7) Uani d . 1 1 . .
H H10A 0.4121 0.9025 0.8930 0.058 Uiso calc R 1 1 . .
H H10B 0.5597 0.9024 0.9117 0.058 Uiso calc R 1 1 . .
C C11 0.4920(4) 0.9150(2) 0.7532(3) 0.0598(9) Uani d . 1 1 . .
H H11A 0.4950 0.9897 0.7545 0.072 Uiso calc R 1 1 . .
H H11B 0.5677 0.8901 0.7248 0.072 Uiso calc R 1 1 . .
C C12 0.3852(9) 0.9213(4) 0.5798(4) 0.157(3) Uani d . 1 1 . .
H H12A 0.3922 0.9950 0.5820 0.235 Uiso calc R 1 1 . .
H H12B 0.3070 0.9021 0.5382 0.235 Uiso calc R 1 1 . .
H H12C 0.4544 0.8929 0.5460 0.235 Uiso calc R 1 1 . .
Cl Cl1 0.15133(6) 0.63419(6) 0.63733(5) 0.04489(17) Uani d . 1 1 B .
Cl Cl2 0.19145(7) 0.74338(5) 0.88979(5) 0.04498(17) Uani d . 1 1 B .
O O1 0.43262(19) 0.63931(17) 0.53435(14) 0.0466(5) Uani d . 1 1 . .
O O3 0.3879(3) 0.88304(18) 0.6868(2) 0.0899(10) Uani d . 1 1 . .
Pd Pd1 0.318552(16) 0.685109(12) 0.761851(14) 0.02647(8) Uani d . 1 1 . .
S S1 0.44711(6) 0.61825(4) 0.65221(4) 0.03019(14) Uani d . 1 1 B .
S S2 0.48669(6) 0.73508(5) 0.87884(5) 0.03579(15) Uani d . 1 1 B .
C C8 0.4772(10) 0.4422(12) 0.7840(8) 0.050(3) Uani d PD 0.504(7) 1 B 1
H H8A 0.4377 0.4838 0.8362 0.060 Uiso calc PR 0.504(7) 1 B 1
H H8B 0.4509 0.3712 0.7906 0.060 Uiso calc PR 0.504(7) 1 B 1
O O2 0.6097(5) 0.4506(4) 0.8020(4) 0.0500(15) Uani d PD 0.504(7) 1 B 1
C C9 0.648(2) 0.4126(10) 0.9068(13) 0.066(4) Uani d PD 0.504(7) 1 B 1
H H9A 0.6259 0.3412 0.9104 0.099 Uiso calc PR 0.504(7) 1 B 1
H H9B 0.6077 0.4509 0.9598 0.099 Uiso calc PR 0.504(7) 1 B 1
H H9C 0.7383 0.4198 0.9222 0.099 Uiso calc PR 0.504(7) 1 B 1
C C81 0.4313(13) 0.4511(11) 0.7870(9) 0.054(3) Uani d PD 0.496(7) 1 B 2
H H81A 0.3495 0.4743 0.8045 0.065 Uiso calc PR 0.496(7) 1 B 2
H H81B 0.4313 0.3765 0.7910 0.065 Uiso calc PR 0.496(7) 1 B 2
O O21 0.5236(5) 0.4879(3) 0.8698(3) 0.0533(17) Uani d PD 0.496(7) 1 B 2
C C91 0.6399(16) 0.4369(13) 0.8777(17) 0.084(6) Uani d PD 0.496(7) 1 B 2
H H91A 0.6695 0.4340 0.8068 0.127 Uiso calc PR 0.496(7) 1 B 2
H H91B 0.6301 0.3683 0.9045 0.127 Uiso calc PR 0.496(7) 1 B 2
H H91C 0.7001 0.4736 0.9274 0.127 Uiso calc PR 0.496(7) 1 B 2

loop_
_atom_site_aniso_label
_atom_site_aniso_U_11
_atom_site_aniso_U_22
_atom_site_aniso_U_33
_atom_site_aniso_U_12
_atom_site_aniso_U_13
_atom_site_aniso_U_23
C1 0.0216(12) 0.0386(12) 0.0413(13) 0.0020(10) 0.0020(10) 0.0108(11)
C2 0.0256(13) 0.0313(12) 0.0462(14) 0.0001(10) -0.0028(11) 0.0068(10)
C3 0.0285(15) 0.0435(15) 0.0695(19) -0.0039(12) -0.0126(14) 0.0106(14)
C4 0.0289(16) 0.0553(18) 0.093(3) -0.0060(13) -0.0107(16) 0.0303(18)
C5 0.0291(16) 0.069(2) 0.093(3) 0.0121(15) 0.0214(16) 0.042(2)
C6 0.0353(16) 0.0575(17) 0.0546(17) 0.0114(13) 0.0146(13) 0.0172(14)
C7 0.0462(16) 0.0316(12) 0.0454(14) 0.0030(12) 0.0046(12) -0.0106(11)
C10 0.0514(18) 0.0342(13) 0.0563(17) 0.0004(12) -0.0093(14) -0.0150(12)
C11 0.075(2) 0.0315(14) 0.073(2) -0.0070(14) 0.0108(18) -0.0040(14)
C12 0.323(10) 0.065(3) 0.068(3) -0.026(4) -0.042(4) 0.023(2)
Cl1 0.0272(3) 0.0601(4) 0.0454(4) -0.0093(3) -0.0046(3) -0.0006(3)
Cl2 0.0402(4) 0.0531(4) 0.0433(4) 0.0162(3) 0.0118(3) -0.0015(3)
O1 0.0422(11) 0.0699(13) 0.0279(9) 0.0104(10) 0.0047(8) 0.0031(8)
O3 0.146(3) 0.0509(13) 0.0625(15) -0.0321(15) -0.0319(17) 0.0170(12)
Pd1 0.02235(11) 0.02810(11) 0.02865(11) 0.00241(7) 0.00151(7) -0.00010(7)
S1 0.0271(3) 0.0360(3) 0.0272(3) 0.0034(2) 0.0020(2) -0.0014(2)
S2 0.0344(3) 0.0376(3) 0.0335(3) 0.0012(3) -0.0047(3) -0.0052(2)
C8 0.073(9) 0.029(4) 0.043(4) 0.022(6) -0.014(4) 0.001(3)
O2 0.059(3) 0.049(3) 0.040(3) 0.003(2) -0.002(2) 0.020(2)
C9 0.105(8) 0.042(7) 0.049(5) 0.008(6) -0.004(4) 0.003(5)
C81 0.066(8) 0.025(5) 0.067(6) 0.008(6) -0.018(5) 0.002(3)
O21 0.077(4) 0.036(2) 0.044(3) 0.002(2) -0.006(2) -0.0043(17)
C91 0.075(8) 0.040(7) 0.14(2) 0.009(5) 0.004(11) 0.016(9)

loop_
_atom_type_symbol
_atom_type_description
_atom_type_scat_dispersion_real
_atom_type_scat_dispersion_imag
_atom_type_scat_source
C C 0.0033 0.0016 'International Tables Vol C Tables 4.2.6.8 and 6.1.1.4'
H H 0.0000 0.0000 'International Tables Vol C Tables 4.2.6.8 and 6.1.1.4'
Cl Cl 0.1484 0.1585 'International Tables Vol C Tables 4.2.6.8 and 6.1.1.4'
O O 0.0106 0.0060 'International Tables Vol C Tables 4.2.6.8 and 6.1.1.4'
Pd Pd -0.9988 1.0072 'International Tables Vol C Tables 4.2.6.8 and 6.1.1.4'
S S 0.1246 0.1234 'International Tables Vol C Tables 4.2.6.8 and 6.1.1.4'

loop_
_geom_angle_atom_site_label_1
_geom_angle_atom_site_label_2
_geom_angle_atom_site_label_3
_geom_angle
_geom_angle_publ_flag
C6 C1 C2 121.1(2) y
C6 C1 S1 119.7(2) y
C2 C1 S1 119.17(19) y
C1 C2 C3 120.0(3) y
C1 C2 S2 120.59(19) y
C3 C2 S2 119.4(2) ?
C4 C3 C2 119.0(3) ?
C4 C3 H3 120.5 ?
C2 C3 H3 120.5 ?
C5 C4 C3 120.7(3) ?
C5 C4 H4 119.6 ?
C3 C4 H4 119.6 ?
C4 C5 C6 121.2(3) ?
C4 C5 H5 119.4 ?
C6 C5 H5 119.4 ?
C1 C6 C5 117.9(3) ?
C1 C6 H6 121.0 ?
C5 C6 H6 121.0 ?
C8 C7 C81 19.5(7) ?
C8 C7 S1 116.2(6) ?
C81 C7 S1 112.1(6) ?
C8 C7 H7A 108.2 ?
C81 C7 H7A 92.9 ?
S1 C7 H7A 108.2 ?
C8 C7 H7B 108.2 ?
C81 C7 H7B 125.7 ?
S1 C7 H7B 108.2 ?
H7A C7 H7B 107.4 ?
C8 C7 H7C 89.9 ?
C81 C7 H7C 108.8 ?
S1 C7 H7C 109.4 ?
H7A C7 H7C 124.3 ?
H7B C7 H7C 20.9 ?
C8 C7 H7D 121.7 ?
C81 C7 H7D 109.4 ?
S1 C7 H7D 109.2 ?
H7A C7 H7D 19.2 ?
H7B C7 H7D 89.3 ?
H7C C7 H7D 107.9 ?
C11 C10 S2 115.5(2) ?
C11 C10 H10A 108.4 ?
S2 C10 H10A 108.4 ?
C11 C10 H10B 108.4 ?
S2 C10 H10B 108.4 ?
H10A C10 H10B 107.5 ?
O3 C11 C10 110.0(3) ?
O3 C11 H11A 109.7 ?
C10 C11 H11A 109.7 ?
O3 C11 H11B 109.7 ?
C10 C11 H11B 109.7 ?
H11A C11 H11B 108.2 ?
O3 C12 H12A 109.5 ?
O3 C12 H12B 109.5 ?
H12A C12 H12B 109.5 ?
O3 C12 H12C 109.5 ?
H12A C12 H12C 109.5 ?
H12B C12 H12C 109.5 ?
C11 O3 C12 112.5(4) ?
S1 Pd1 S2 89.91(2) y
S1 Pd1 Cl1 88.24(2) y
S2 Pd1 Cl1 177.96(3) y
S1 Pd1 Cl2 174.30(2) y
S2 Pd1 Cl2 87.55(3) y
Cl1 Pd1 Cl2 94.37(3) y
O1 S1 C1 109.05(12) y
O1 S1 C7 107.73(12) y
C1 S1 C7 103.94(13) y
O1 S1 Pd1 121.76(8) y
C1 S1 Pd1 106.04(9) y
C7 S1 Pd1 106.93(10) y
C2 S2 C10 99.88(14) y
C2 S2 Pd1 103.79(9) y
C10 S2 Pd1 103.85(9) y
O2 C8 C7 104.8(8) ?
O2 C8 H8A 110.8 ?
C7 C8 H8A 110.8 ?
O2 C8 H8B 110.8 ?
C7 C8 H8B 110.8 ?
H8A C8 H8B 108.9 ?
C9 O2 C8 107.8(11) ?
O21 C81 C7 118.2(10) ?
O21 C81 H81A 107.7 ?
C7 C81 H81A 107.7 ?
O21 C81 H81B 107.7 ?
C7 C81 H81B 107.7 ?
H81A C81 H81B 107.1 ?
C91 O21 C81 115.4(11) ?
O21 C91 H91A 109.5 ?
O21 C91 H91B 109.5 ?
H91A C91 H91B 109.5 ?
O21 C91 H91C 109.5 ?
H91A C91 H91C 109.5 ?
H91B C91 H91C 109.5 ?

loop_
_geom_bond_atom_site_label_1
_geom_bond_atom_site_label_2
_geom_bond_distance
_geom_bond_publ_flag
C1 C6 1.384(4) ?
C1 C2 1.384(4) y
C1 S1 1.777(2) y
C2 C3 1.391(4) ?
C2 S2 1.781(3) y
C3 C4 1.375(5) ?
C3 H3 0.9300 ?
C4 C5 1.373(6) ?
C4 H4 0.9300 ?
C5 C6 1.391(5) ?
C5 H5 0.9300 ?
C6 H6 0.9300 ?
C7 C8 1.492(10) ?
C7 C81 1.505(11) ?
C7 S1 1.799(3) ?
C7 H7A 0.9700 ?
C7 H7B 0.9700 ?
C7 H7C 0.9700 ?
C7 H7D 0.9700 ?
C10 C11 1.476(4) ?
C10 S2 1.832(3) ?
C10 H10A 0.9700 ?
C10 H10B 0.9700 ?
C11 O3 1.367(4) y
C11 H11A 0.9700 ?
C11 H11B 0.9700 ?
C12 O3 1.402(5) ?
C12 H12A 0.9600 ?
C12 H12B 0.9600 ?
C12 H12C 0.9600 ?
Cl1 Pd1 2.3117(6) y
Cl2 Pd1 2.3137(7) y
O1 S1 1.4644(18) ?
Pd1 S1 2.2040(6) y
Pd1 S2 2.2632(6) y
C8 O2 1.409(11) ?
C8 H8A 0.9700 ?
C8 H8B 0.9700 ?
O2 C9 1.397(12) ?
C9 H9A 0.9600 ?
C9 H9B 0.9600 ?
C9 H9C 0.9600 ?
C81 O21 1.416(13) ?
C81 H81A 0.9700 ?
C81 H81B 0.9700 ?
O21 C91 1.400(15) ?
C91 H91A 0.9600 ?
C91 H91B 0.9600 ?
C91 H91C 0.9600 ?

loop_
_geom_torsion_atom_site_label_1
_geom_torsion_atom_site_label_2
_geom_torsion_atom_site_label_3
_geom_torsion_atom_site_label_4
_geom_torsion
_geom_torsion_publ_flag
C6 C1 C2 C3 -1.9(4) ?
S1 C1 C2 C3 178.68(19) ?
C6 C1 C2 S2 178.4(2) ?
S1 C1 C2 S2 -1.0(3) y
C1 C2 C3 C4 1.0(4) ?
S2 C2 C3 C4 -179.4(2) y
C2 C3 C4 C5 1.0(4) ?
C3 C4 C5 C6 -2.1(5) ?
C2 C1 C6 C5 0.8(4) ?
S1 C1 C6 C5 -179.8(2) y
C4 C5 C6 C1 1.2(4) ?
S2 C10 C11 O3 61.3(4) ?
C10 C11 O3 C12 177.9(4) ?
C6 C1 S1 O1 -41.0(2) ?
C2 C1 S1 O1 138.4(2) y
C6 C1 S1 C7 73.7(2) y
C2 C1 S1 C7 -106.9(2) ?
C6 C1 S1 Pd1 -173.74(19) ?
C2 C1 S1 Pd1 5.7(2) ?
C8 C7 S1 O1 170.4(5) y
C81 C7 S1 O1 -168.7(6) ?
C8 C7 S1 C1 54.8(5) ?
C81 C7 S1 C1 75.7(6) ?
C8 C7 S1 Pd1 -57.1(5) ?
C81 C7 S1 Pd1 -36.2(6) ?
S2 Pd1 S1 O1 -131.51(11) ?
Cl1 Pd1 S1 O1 47.62(11) ?
Cl2 Pd1 S1 O1 164.9(3) ?
S2 Pd1 S1 C1 -6.23(8) ?
Cl1 Pd1 S1 C1 172.90(9) ?
Cl2 Pd1 S1 C1 -69.8(3) ?
S2 Pd1 S1 C7 104.23(10) ?
Cl1 Pd1 S1 C7 -76.64(10) ?
Cl2 Pd1 S1 C7 40.6(3) ?
C1 C2 S2 C10 -111.1(2) y
C3 C2 S2 C10 69.2(2) ?
C1 C2 S2 Pd1 -4.1(2) ?
C3 C2 S2 Pd1 176.26(19) ?
C11 C10 S2 C2 50.9(3) ?
C11 C10 S2 Pd1 -56.0(3) ?
S1 Pd1 S2 C2 5.75(8) ?
Cl1 Pd1 S2 C2 -19.4(7) ?
Cl2 Pd1 S2 C2 -179.36(8) ?
S1 Pd1 S2 C10 109.79(11) ?
Cl1 Pd1 S2 C10 84.6(7) ?
Cl2 Pd1 S2 C10 -75.32(11) ?
C81 C7 C8 O2 -159(4) ?
S1 C7 C8 O2 -76.2(10) ?
C7 C8 O2 C9 -178.3(9) ?
C8 C7 C81 O21 50(3) ?
S1 C7 C81 O21 -56.6(11) ?
C7 C81 O21 C91 -76.7(14) ?
